data_4121037
loop_
_publ_author_name
'Xin-Hua Zhao'
'Xing-Cai Huang'
'Shao-Liang Zhang'
'Dong Shao'
'Hai-Yan Wei'
'Xin-Yi Wang'

_publ_contact_author
;
        Xinyi Wang
        School of Chemistry and Chemical Engineering
        State Key Labatory of Coordination Chemistry
        Nanjing National Lab of Microstructure 
        Nanjing University
;
_publ_contact_author_email wangxy66@nju.edu.cn
_publ_contact_author_fax 86-25-83314502
_publ_contact_author_phone 86-25-83621651
_publ_section_title
;
 Cation-Dependent Magnetic Ordering and Room-Temperature Bistability in
 Azido-Bridged Perovskite-Type Compounds
;
_journal_name_full 'Journal of the American Chemical Society'
_journal_page_first 16006
_journal_page_last 16009
_journal_paper_doi 10.1021/ja407654n
_journal_volume 135
_journal_year 2013
_chemical_formula_sum 'C3 H10 Mn N10'
_chemical_formula_weight 241.15
_chemical_name_common MnN3TriMA223K
_chemical_name_systematic
; 
 ? 
;
_space_group_IT_number 14
_symmetry_cell_setting monoclinic
_symmetry_space_group_name_Hall '-P 2ybc'
_symmetry_space_group_name_H-M 'P 1 21/c 1'
_atom_sites_solution_hydrogens geom
_atom_sites_solution_primary direct
_atom_sites_solution_secondary difmap
_audit_creation_method SHELXL-97
_cell_angle_alpha 90.00
_cell_angle_beta 105.7600(10)
_cell_angle_gamma 90.00
_cell_formula_units_Z 4
_cell_length_a 8.4258(7)
_cell_length_b 9.2710(8)
_cell_length_c 12.8240(11)
_cell_measurement_reflns_used 4676
_cell_measurement_temperature 223(2)
_cell_measurement_theta_max 28.2980
_cell_measurement_theta_min 2.5117
_cell_volume 964.10(14)
_computing_cell_refinement 'Bruker SAINT'
_computing_data_collection 'Bruker ApexII'
_computing_data_reduction 'Bruker SAINT'
_computing_molecular_graphics Diamond
_computing_publication_material 'SHELXL-97 (Sheldrick, 2008)'
_computing_structure_refinement 'SHELXL-97 (Sheldrick, 2008)'
_computing_structure_solution 'SHELXS-97 (Sheldrick, 2008)'
_diffrn_ambient_temperature 223(2)
_diffrn_measured_fraction_theta_full 0.996
_diffrn_measured_fraction_theta_max 0.995
_diffrn_measurement_device_type 'Bruker ApexII'
_diffrn_measurement_method 'phi and omega scans'
_diffrn_radiation_monochromator graphite
_diffrn_radiation_source 'fine-focus sealed tube'
_diffrn_radiation_type MoK\a
_diffrn_radiation_wavelength 0.71073
_diffrn_reflns_av_R_equivalents 0.0338
_diffrn_reflns_av_sigmaI/netI 0.0313
_diffrn_reflns_limit_h_max 11
_diffrn_reflns_limit_h_min -11
_diffrn_reflns_limit_k_max 12
_diffrn_reflns_limit_k_min -9
_diffrn_reflns_limit_l_max 17
_diffrn_reflns_limit_l_min -17
_diffrn_reflns_number 8997
_diffrn_reflns_theta_full 27.50
_diffrn_reflns_theta_max 28.30
_diffrn_reflns_theta_min 2.51
_exptl_absorpt_coefficient_mu 1.351
_exptl_absorpt_correction_T_max 0.7457
_exptl_absorpt_correction_T_min 0.5666
_exptl_absorpt_correction_type multi-scan
_exptl_absorpt_process_details 'SADABS: Bruker, 2000'
_exptl_crystal_colour 'light yellow'
_exptl_crystal_density_diffrn 1.661
_exptl_crystal_description block
_exptl_crystal_F_000 492
_exptl_crystal_size_max 0.49
_exptl_crystal_size_mid 0.48
_exptl_crystal_size_min 0.39
_refine_diff_density_max 0.234
_refine_diff_density_min -0.487
_refine_diff_density_rms 0.083
_refine_ls_extinction_coef 0.180(5)
_refine_ls_extinction_expression Fc^*^=kFc[1+0.001xFc^2^\l^3^/sin(2\q)]^-1/4^
_refine_ls_extinction_method SHELXL
_refine_ls_goodness_of_fit_ref 1.120
_refine_ls_hydrogen_treatment constr
_refine_ls_matrix_type full
_refine_ls_number_parameters 137
_refine_ls_number_reflns 2388
_refine_ls_number_restraints 0
_refine_ls_restrained_S_all 1.120
_refine_ls_R_factor_all 0.0263
_refine_ls_R_factor_gt 0.0230
_refine_ls_shift/su_max 0.001
_refine_ls_shift/su_mean 0.000
_refine_ls_structure_factor_coef Fsqd
_refine_ls_weighting_details 'calc w=1/[\s^2^(Fo^2^)+(0.0292P)^2^+0.0905P] where P=(Fo^2^+2Fc^2^)/3'
_refine_ls_weighting_scheme calc
_refine_ls_wR_factor_gt 0.0594
_refine_ls_wR_factor_ref 0.0632
_reflns_number_gt 2106
_reflns_number_total 2388
_reflns_threshold_expression >2sigma(I)
_cod_data_source_file ja407654n_si_002_11.cif
_cod_data_source_block Mn-N3-TriMA-223K
_cod_depositor_comments
;
The following automatic conversions were performed:

'_exptl_absorpt_correction_type' value 'multi-Scan' changed to
'multi-scan' according to the built-in table from CIF Core dictionary
named 'cif_core.dic' version 2.4.1 from 2010-06-29.

Automatic conversion script
Id: cif_fix_values 2281 2013-09-26 08:29:07Z andrius 
;
_cod_database_code 4121037

loop_
_symmetry_equiv_pos_as_xyz
'x, y, z'
'-x, y+1/2, -z+1/2'
'-x, -y, -z'
'x, -y-1/2, z-1/2'

loop_
_atom_site_label
_atom_site_type_symbol
_atom_site_fract_x
_atom_site_fract_y
_atom_site_fract_z
_atom_site_U_iso_or_equiv
_atom_site_adp_type
_atom_site_occupancy
_atom_site_symmetry_multiplicity
_atom_site_calc_flag
_atom_site_refinement_flags
_atom_site_disorder_assembly
_atom_site_disorder_group
Mn1 Mn 0.257020(17) 0.748406(13) 0.010776(14) 0.01530(9) Uani 1 1 d . . .
N1 N 0.32562(13) 0.79743(14) 0.18860(8) 0.0332(2) Uani 1 1 d . . .
N2 N 0.26937(10) 0.80010(11) 0.26239(6) 0.0203(2) Uani 1 1 d . . .
N3 N 0.21348(13) 0.80678(13) 0.33612(8) 0.0336(3) Uani 1 1 d . . .
N4 N 0.04300(11) 0.61974(11) 0.01824(8) 0.0289(2) Uani 1 1 d . . .
N5 N 0.0000 0.5000 0.0000 0.0197(3) Uani 1 2 d S . .
N6 N 0.10732(12) 0.94643(11) -0.02789(8) 0.0312(2) Uani 1 1 d . . .
N7 N 0.0000 1.0000 0.0000 0.0199(3) Uani 1 2 d S . .
N8 N 0.48162(11) 0.87531(10) 0.00742(9) 0.0277(2) Uani 1 1 d . . .
N9 N 0.5000 1.0000 0.0000 0.0201(3) Uani 1 2 d S . .
N10 N 0.42938(12) 0.55915(11) 0.05486(8) 0.0301(2) Uani 1 1 d . . .
N11 N 0.5000 0.5000 0.0000 0.0210(3) Uani 1 2 d S . .
N12 N 0.70546(13) 0.77221(10) 0.22572(8) 0.0243(2) Uani 1 1 d . A 1
H12 H 0.6006 0.7720 0.1796 0.029 Uiso 1 1 calc R . .
C1 C 0.81587(17) 0.70025(18) 0.16977(13) 0.0458(4) Uani 1 1 d . . .
H1A H 0.9269 0.6971 0.2176 0.069 Uiso 1 1 calc R A 1
H1B H 0.8159 0.7537 0.1048 0.069 Uiso 1 1 calc R A 1
H1C H 0.7772 0.6028 0.1503 0.069 Uiso 1 1 calc R A 1
C2 C 0.75608(15) 0.92427(16) 0.24963(9) 0.0372(3) Uani 1 1 d . . .
H2A H 0.6808 0.9711 0.2843 0.056 Uiso 1 1 calc R A 1
H2B H 0.7536 0.9740 0.1826 0.056 Uiso 1 1 calc R A 1
H2C H 0.8670 0.9274 0.2976 0.056 Uiso 1 1 calc R A 1
C3 C 0.69995(19) 0.69595(18) 0.32634(12) 0.0483(4) Uani 1 1 d . . .
H3A H 0.8098 0.6931 0.3759 0.072 Uiso 1 1 calc R A 1
H3B H 0.6603 0.5983 0.3088 0.072 Uiso 1 1 calc R A 1
H3C H 0.6262 0.7466 0.3602 0.072 Uiso 1 1 calc R A 1

loop_
_atom_site_aniso_label
_atom_site_aniso_U_11
_atom_site_aniso_U_22
_atom_site_aniso_U_33
_atom_site_aniso_U_23
_atom_site_aniso_U_13
_atom_site_aniso_U_12
Mn1 0.01574(12) 0.01447(13) 0.01656(12) -0.00075(5) 0.00583(7) 0.00030(5)
N1 0.0355(5) 0.0448(6) 0.0209(5) -0.0067(5) 0.0104(4) -0.0040(5)
N2 0.0238(4) 0.0186(5) 0.0166(4) -0.0004(3) 0.0021(4) -0.0010(3)
N3 0.0354(5) 0.0457(7) 0.0210(5) 0.0057(5) 0.0101(4) 0.0037(5)
N4 0.0250(4) 0.0259(5) 0.0385(6) -0.0008(4) 0.0129(4) -0.0058(4)
N5 0.0148(5) 0.0263(7) 0.0190(6) 0.0040(5) 0.0063(5) -0.0022(5)
N6 0.0303(5) 0.0236(5) 0.0436(6) 0.0048(4) 0.0164(4) 0.0092(4)
N7 0.0217(6) 0.0127(6) 0.0235(6) 0.0012(5) 0.0030(5) 0.0015(5)
N8 0.0229(4) 0.0226(5) 0.0388(5) 0.0032(4) 0.0102(4) -0.0033(4)
N9 0.0140(5) 0.0255(7) 0.0216(6) 0.0022(5) 0.0060(5) -0.0026(5)
N10 0.0355(5) 0.0254(5) 0.0333(5) 0.0052(4) 0.0158(4) 0.0119(4)
N11 0.0208(6) 0.0165(6) 0.0258(6) 0.0049(5) 0.0064(5) 0.0046(5)
N12 0.0205(4) 0.0251(5) 0.0251(5) 0.0006(4) 0.0027(4) 0.0009(4)
C1 0.0337(7) 0.0464(9) 0.0582(9) -0.0226(8) 0.0140(6) 0.0042(6)
C2 0.0548(9) 0.0249(7) 0.0308(6) -0.0032(4) 0.0096(6) -0.0028(5)
C3 0.0475(8) 0.0501(9) 0.0440(8) 0.0253(7) 0.0066(7) -0.0066(7)

loop_
_atom_type_symbol
_atom_type_description
_atom_type_scat_dispersion_real
_atom_type_scat_dispersion_imag
_atom_type_scat_source
C C 0.0033 0.0016 'International Tables Vol C Tables 4.2.6.8 and 6.1.1.4'
H H 0.0000 0.0000 'International Tables Vol C Tables 4.2.6.8 and 6.1.1.4'
N N 0.0061 0.0033 'International Tables Vol C Tables 4.2.6.8 and 6.1.1.4'
Mn Mn 0.3368 0.7283 'International Tables Vol C Tables 4.2.6.8 and 6.1.1.4'

loop_
_geom_angle_atom_site_label_1
_geom_angle_atom_site_label_2
_geom_angle_atom_site_label_3
_geom_angle
_geom_angle_site_symmetry_1
_geom_angle_site_symmetry_3
N4 Mn1 N6 92.05(4) . .
N4 Mn1 N3 90.35(4) . 4_575
N6 Mn1 N3 92.13(4) . 4_575
N4 Mn1 N8 178.05(3) . .
N6 Mn1 N8 89.60(4) . .
N3 Mn1 N8 90.61(4) 4_575 .
N4 Mn1 N1 93.09(4) . .
N6 Mn1 N1 91.93(4) . .
N3 Mn1 N1 174.58(4) 4_575 .
N8 Mn1 N1 85.83(4) . .
N4 Mn1 N10 92.71(4) . .
N6 Mn1 N10 174.93(4) . .
N3 Mn1 N10 89.56(4) 4_575 .
N8 Mn1 N10 85.60(4) . .
N1 Mn1 N10 86.10(4) . .
N2 N1 Mn1 141.19(9) . .
N3 N2 N1 178.17(15) . .
N2 N3 Mn1 144.07(9) . 4_576
N5 N4 Mn1 136.26(7) . .
N4 N5 N4 180.0 . 3_565
N7 N6 Mn1 136.63(7) . .
N6 N7 N6 180.0 . 3_575
N9 N8 Mn1 130.55(6) . .
N8 N9 N8 180.000(1) 3_675 .
N11 N10 Mn1 127.71(7) . .
N10 N11 N10 180.00(7) 3_665 .
C1 N12 C2 110.25(10) . .
C1 N12 C3 112.30(13) . .
C2 N12 C3 110.43(11) . .

loop_
_geom_bond_atom_site_label_1
_geom_bond_atom_site_label_2
_geom_bond_distance
_geom_bond_site_symmetry_2
Mn1 N4 2.1858(9) .
Mn1 N6 2.2062(10) .
Mn1 N3 2.2285(10) 4_575
Mn1 N8 2.2386(9) .
Mn1 N1 2.2417(10) .
Mn1 N10 2.2497(10) .
N1 N2 1.1681(13) .
N2 N3 1.1669(13) .
N3 Mn1 2.2286(10) 4_576
N4 N5 1.1715(10) .
N5 N4 1.1715(10) 3_565
N6 N7 1.1696(9) .
N7 N6 1.1696(9) 3_575
N8 N9 1.1737(10) .
N9 N8 1.1736(10) 3_675
N10 N11 1.1735(9) .
N11 N10 1.1735(9) 3_665
N12 C1 1.4791(16) .
N12 C2 1.4807(17) .
N12 C3 1.4830(16) .
